data_2210556
loop_
_publ_author_name
'Bing Tu'
'Zhan Su'
'Hui Min Zhang'
'Xing J\"u Ma'
'Zhi-Min Jin'

_publ_section_title
;
 Matrinium picrolonate 0.28-hydrate
;
_journal_coeditor_code CS2014
_journal_issue 10
_journal_name_full 'Acta Crystallographica Section E'
_journal_page_first o4270
_journal_page_last o4271
_journal_paper_doi 10.1107/S1600536806033277
_journal_volume 62
_journal_year 2006
_chemical_formula_iupac 'C15 H25 N2 O +, C10 H7 N4 O5 -, 0.28H2 O'
_chemical_formula_moiety 'C15 H25 N2 O +, C10 H7 N4 O5 -, 0.28H2 O'
_chemical_formula_sum 'C25 H32.56 N6 O6.28'
_chemical_formula_weight 517.61
_chemical_name_common 'Matrinium picrolonate 0.28-hydrate'
_chemical_name_systematic
;(7aS,13aR,13bR,13cS)-10-oxo-dodecahydro-1H,5H,8H-dipyrido[2,1-f:3',2',1'-
ij][1,6]naphthyridinium
 3-methyl-4-nitro-1-(4-nitrophenyl)-5-oxo-2-pyrazolinate
0.28-hydrate
;
_space_group_IT_number 4
_symmetry_cell_setting monoclinic
_symmetry_space_group_name_Hall 'P 2yb'
_symmetry_space_group_name_H-M 'P 1 21 1'
_atom_sites_solution_hydrogens geom
_atom_sites_solution_primary direct
_atom_sites_solution_secondary difmap
_audit_creation_method SHELXL-97
_cell_angle_alpha 90.00
_cell_angle_beta 92.166(2)
_cell_angle_gamma 90.00
_cell_formula_units_Z 2
_cell_length_a 8.3939(7)
_cell_length_b 14.9227(13)
_cell_length_c 10.0939(9)
_cell_measurement_reflns_used 9133
_cell_measurement_temperature 273(2)
_cell_measurement_theta_max 23.9
_cell_measurement_theta_min 1.65
_cell_volume 1263.46(19)
_computing_cell_refinement 'SAINT (Bruker, 2000)'
_computing_data_collection 'SMART (Bruker, 2000)'
_computing_data_reduction SAINT
_computing_molecular_graphics SHELXTL
_computing_publication_material SHELXTL
_computing_structure_refinement SHELXTL
_computing_structure_solution 'SHELXTL (Bruker, 2000)'
_diffrn_ambient_temperature 293(2)
_diffrn_measured_fraction_theta_full 0.995
_diffrn_measured_fraction_theta_max 0.995
_diffrn_measurement_device_type 'Bruker SMART CCD area-detector'
_diffrn_measurement_method '\f and \w'
_diffrn_radiation_monochromator graphite
_diffrn_radiation_source 'fine-focus sealed tube'
_diffrn_radiation_type MoK\a
_diffrn_radiation_wavelength 0.71073
_diffrn_reflns_av_R_equivalents 0.0171
_diffrn_reflns_av_sigmaI/netI 0.0203
_diffrn_reflns_limit_h_max 10
_diffrn_reflns_limit_h_min -9
_diffrn_reflns_limit_k_max 17
_diffrn_reflns_limit_k_min -17
_diffrn_reflns_limit_l_max 12
_diffrn_reflns_limit_l_min -7
_diffrn_reflns_number 6696
_diffrn_reflns_theta_full 25.24
_diffrn_reflns_theta_max 25.24
_diffrn_reflns_theta_min 2.02
_diffrn_standards_decay_% 0
_diffrn_standards_interval_count 0
_diffrn_standards_number 0
_exptl_absorpt_coefficient_mu 0.100
_exptl_absorpt_correction_T_max 0.9605
_exptl_absorpt_correction_T_min 0.9545
_exptl_absorpt_correction_type multi-scan
_exptl_absorpt_process_details '(SADABS; Bruker, 2000)'
_exptl_crystal_colour colourless
_exptl_crystal_density_diffrn 1.360
_exptl_crystal_density_method 'not measured'
_exptl_crystal_description block
_exptl_crystal_F_000 550
_exptl_crystal_size_max 0.37
_exptl_crystal_size_mid 0.35
_exptl_crystal_size_min 0.32
_refine_diff_density_max 0.225
_refine_diff_density_min -0.203
_refine_ls_extinction_method none
_refine_ls_goodness_of_fit_ref 1.134
_refine_ls_hydrogen_treatment mixed
_refine_ls_matrix_type full
_refine_ls_number_parameters 368
_refine_ls_number_reflns 2353
_refine_ls_number_restraints 12
_refine_ls_restrained_S_all 1.133
_refine_ls_R_factor_all 0.0544
_refine_ls_R_factor_gt 0.0505
_refine_ls_shift/su_max 0.000
_refine_ls_shift/su_mean 0.000
_refine_ls_structure_factor_coef Fsqd
_refine_ls_weighting_details 'calc w=1/[\s^2^(Fo^2^)+(0.0575P)^2^+0.2261P] where P=(Fo^2^+2Fc^2^)/3'
_refine_ls_weighting_scheme calc
_refine_ls_wR_factor_gt 0.1199
_refine_ls_wR_factor_ref 0.1222
_reflns_number_gt 2173
_reflns_number_total 2353
_reflns_threshold_expression I>2\s(I)
_cod_data_source_file cs2014.cif
_cod_data_source_block I
_cod_depositor_comments
;
The following automatic conversions were performed:
'_symmetry_cell_setting' value 'Monoclinic' changed to 'monoclinic'
according to '/home/saulius/struct/CIF-dictionaries/cif_core.dic'
dictionary named 'cif_core.dic' version 2.4.1 from 2010-06-29.

Automatic conversion script
Id: cif_fix_enum 1527 2010-12-29 10:47:43Z saulius 

The following automatic conversions were performed:

'_symmetry_cell_setting' value 'Monoclinic' changed to 'monoclinic'
according to /home/saulius/struct/CIF-dictionaries/cif_core.dic
dictionary named 'cif_core.dic' version 2.4.1 from 2010-06-29.

Automatic conversion script
Id: cif_fix_values 1715 2011-07-08 13:25:40Z adriana 
;
_cod_original_sg_symbol_H-M 'P 21'
_cod_database_code 2210556

loop_
_symmetry_equiv_pos_as_xyz
'x, y, z'
'-x, y+1/2, -z'

loop_
_atom_site_type_symbol
_atom_site_label
_atom_site_fract_x
_atom_site_fract_y
_atom_site_fract_z
_atom_site_U_iso_or_equiv
_atom_site_adp_type
_atom_site_calc_flag
_atom_site_refinement_flags
_atom_site_occupancy
_atom_site_disorder_assembly
_atom_site_disorder_group
O O7 0.6391(14) 1.0699(8) 0.7971(11) 0.085(3) Uiso d PD 0.28 . .
H H7WA 0.5842 1.0890 0.7336 0.102 Uiso d PD 0.28 . .
H H7WB 0.6631 1.0168 0.7930 0.102 Uiso d PD 0.28 . .
O O1 0.6319(5) 0.9008(4) 0.7790(3) 0.1075(14) Uani d . 1 . .
O O2 -0.0459(5) 1.0693(4) 0.9506(4) 0.1240(17) Uani d . 1 . .
O O3 0.1687(5) 0.9923(3) 0.9642(4) 0.1060(13) Uani d . 1 . .
O O4 0.4294(3) 1.0651(2) 0.3344(3) 0.0635(7) Uani d . 1 . .
O O5 0.4878(5) 1.1169(3) 0.0641(3) 0.0941(11) Uani d . 1 . .
O O6 0.3083(5) 1.1998(3) -0.0342(3) 0.0957(11) Uani d . 1 . .
N N16 0.5444(4) 0.8831(2) 0.5684(3) 0.0594(9) Uani d . 1 A .
N N1 0.6002(4) 0.9256(2) 0.2128(3) 0.0534(8) Uani d . 1 A .
N N2 0.0754(5) 1.0404(3) 0.9042(4) 0.0827(12) Uani d . 1 . .
N N3 0.2057(4) 1.1469(2) 0.3863(3) 0.0540(8) Uani d . 1 . .
N N4 0.0962(4) 1.2065(3) 0.3253(4) 0.0698(10) Uani d . 1 . .
N N5 0.3625(5) 1.1596(3) 0.0659(4) 0.0762(11) Uani d . 1 . .
C C15 0.5330(5) 0.8706(3) 0.6996(4) 0.0670(11) Uani d . 1 A .
C C14 0.3949(7) 0.8176(4) 0.7475(4) 0.0874(16) Uani d D 1 . .
C C13' 0.3173(10) 0.7579(4) 0.6406(6) 0.064(3) Uani d PD 0.527(12) A 2
H H13" 0.2241 0.7271 0.6719 0.077 Uiso calc PR 0.527(12) A 2
H H13' 0.3917 0.7145 0.6070 0.077 Uiso calc PR 0.527(12) A 2
C C12' 0.2731(7) 0.8297(5) 0.5380(9) 0.051(3) Uani d PD 0.527(12) A 2
H H12' 0.2280 0.8812 0.5815 0.061 Uiso calc PR 0.527(12) A 2
H H12" 0.1937 0.8064 0.4748 0.061 Uiso calc PR 0.527(12) A 2
C C13 0.2532(9) 0.8191(9) 0.6469(8) 0.085(4) Uani d PD 0.473(12) A 1
H H13A 0.1712 0.7792 0.6777 0.103 Uiso calc PR 0.473(12) A 1
H H13B 0.2090 0.8792 0.6438 0.103 Uiso calc PR 0.473(12) A 1
C C12 0.2946(14) 0.7914(7) 0.5068(10) 0.070(4) Uani d PD 0.473(12) A 1
H H12A 0.2014 0.7947 0.4472 0.084 Uiso calc PR 0.473(12) A 1
H H12B 0.3357 0.7306 0.5061 0.084 Uiso calc PR 0.473(12) A 1
C C11 0.4222(4) 0.8581(3) 0.4653(4) 0.0585(10) Uani d D 1 . .
H H11 0.3724 0.9118 0.4264 0.070 Uiso calc R 1 A 1
C C7 0.5003(5) 0.8024(2) 0.3581(5) 0.0641(11) Uani d . 1 A .
H H7 0.5383 0.7471 0.4011 0.077 Uiso calc R 1 . .
C C8 0.3878(7) 0.7742(4) 0.2437(5) 0.0861(15) Uani d . 1 . .
H H8A 0.2922 0.7483 0.2789 0.103 Uiso calc R 1 A .
H H8B 0.4390 0.7286 0.1917 0.103 Uiso calc R 1 . .
C C9 0.3417(6) 0.8534(4) 0.1543(4) 0.0818(14) Uani d . 1 A .
H H9A 0.2731 0.8328 0.0811 0.098 Uiso calc R 1 . .
H H9B 0.2832 0.8972 0.2043 0.098 Uiso calc R 1 . .
C C10 0.4882(5) 0.8962(3) 0.1016(4) 0.0701(12) Uani d . 1 . .
H H10A 0.4577 0.9476 0.0476 0.084 Uiso calc R 1 A .
H H10B 0.5420 0.8537 0.0458 0.084 Uiso calc R 1 . .
C C2 0.7453(5) 0.9684(3) 0.1566(4) 0.0689(12) Uani d . 1 . .
H H2A 0.8009 0.9247 0.1041 0.083 Uiso calc R 1 A .
H H2B 0.7129 1.0176 0.0990 0.083 Uiso calc R 1 . .
C C3 0.8552(5) 1.0025(4) 0.2661(5) 0.0760(13) Uani d . 1 A .
H H3A 0.8016 1.0487 0.3152 0.091 Uiso calc R 1 . .
H H3B 0.9488 1.0290 0.2283 0.091 Uiso calc R 1 . .
C C4 0.9059(5) 0.9279(4) 0.3590(5) 0.0756(13) Uani d . 1 . .
H H4A 0.9703 0.9525 0.4320 0.091 Uiso calc R 1 A .
H H4B 0.9712 0.8856 0.3122 0.091 Uiso calc R 1 . .
C C5 0.7634(4) 0.8786(3) 0.4139(4) 0.0579(10) Uani d . 1 A .
H H5 0.8051 0.8241 0.4569 0.069 Uiso calc R 1 . .
C C6 0.6469(5) 0.8486(3) 0.3038(4) 0.0584(10) Uani d . 1 . .
H H6 0.7021 0.8043 0.2504 0.070 Uiso calc R 1 A .
C C17 0.6796(5) 0.9316(3) 0.5192(4) 0.0604(10) Uani d . 1 . .
H H17A 0.7546 0.9443 0.5924 0.072 Uiso calc R 1 A .
H H17B 0.6435 0.9883 0.4821 0.072 Uiso calc R 1 . .
C C18 0.1119(5) 1.0677(3) 0.7690(4) 0.0590(10) Uani d . 1 . .
C C19 -0.0077(5) 1.1040(3) 0.6906(4) 0.0661(11) Uani d . 1 . .
H H19 -0.1095 1.1108 0.7224 0.079 Uiso calc R 1 . .
C C20 0.0253(5) 1.1306(3) 0.5632(4) 0.0622(10) Uani d . 1 . .
H H20 -0.0543 1.1564 0.5091 0.075 Uiso calc R 1 . .
C C21 0.1766(4) 1.1187(2) 0.5161(3) 0.0479(8) Uani d . 1 . .
C C22 0.2953(5) 1.0822(3) 0.5978(4) 0.0521(9) Uani d . 1 . .
H H22 0.3975 1.0748 0.5669 0.063 Uiso calc R 1 . .
C C23 0.2627(5) 1.0568(3) 0.7248(4) 0.0598(10) Uani d . 1 . .
H H23 0.3424 1.0324 0.7802 0.072 Uiso calc R 1 . .
C C24 0.1419(5) 1.2165(3) 0.2043(4) 0.0722(12) Uani d . 1 . .
C C25 0.2796(5) 1.1645(3) 0.1825(4) 0.0628(10) Uani d . 1 . .
C C26 0.3213(5) 1.1186(3) 0.3011(4) 0.0522(9) Uani d . 1 . .
C C27 0.0540(7) 1.2792(5) 0.1141(6) 0.110(2) Uani d . 1 . .
H H27A 0.0075 1.2465 0.0404 0.165 Uiso calc R 1 . .
H H27B 0.1263 1.3235 0.0823 0.165 Uiso calc R 1 . .
H H27C -0.0287 1.3083 0.1612 0.165 Uiso calc R 1 . .
H H14A 0.335(6) 0.855(4) 0.806(5) 0.132 Uiso d D 1 . .
H H14B 0.438(7) 0.771(3) 0.805(5) 0.132 Uiso d D 1 . .
H H1 0.550(4) 0.967(3) 0.259(4) 0.044(10) Uiso d . 1 . .

loop_
_atom_site_aniso_label
_atom_site_aniso_U_11
_atom_site_aniso_U_22
_atom_site_aniso_U_33
_atom_site_aniso_U_12
_atom_site_aniso_U_13
_atom_site_aniso_U_23
O1 0.109(3) 0.163(4) 0.0505(19) -0.028(3) -0.0012(18) -0.008(2)
O2 0.107(3) 0.192(5) 0.076(2) 0.004(3) 0.040(2) 0.030(3)
O3 0.127(3) 0.128(3) 0.063(2) 0.001(3) -0.001(2) 0.041(2)
O4 0.0790(18) 0.0594(16) 0.0530(15) 0.0160(16) 0.0150(13) 0.0039(14)
O5 0.110(3) 0.104(3) 0.070(2) 0.019(2) 0.0365(19) 0.007(2)
O6 0.140(3) 0.096(3) 0.0513(17) -0.006(2) 0.0097(19) 0.0286(18)
N16 0.0560(18) 0.075(2) 0.0473(18) -0.0043(17) 0.0001(14) 0.0139(16)
N1 0.0657(19) 0.0539(18) 0.0415(16) 0.0002(16) 0.0114(14) -0.0031(14)
N2 0.093(3) 0.103(3) 0.052(2) -0.014(3) 0.007(2) 0.018(2)
N3 0.0643(18) 0.0509(17) 0.0473(16) 0.0098(15) 0.0065(14) 0.0117(14)
N4 0.073(2) 0.071(2) 0.065(2) 0.0140(19) 0.0064(18) 0.0268(19)
N5 0.108(3) 0.067(2) 0.054(2) -0.011(2) 0.017(2) 0.0071(19)
C15 0.074(3) 0.076(3) 0.051(2) 0.008(2) 0.009(2) 0.005(2)
C14 0.097(4) 0.111(4) 0.056(3) -0.005(3) 0.016(3) 0.014(3)
C13' 0.076(5) 0.042(4) 0.076(6) 0.008(4) 0.026(4) 0.009(4)
C12' 0.053(4) 0.048(5) 0.050(6) 0.005(4) -0.009(4) -0.004(4)
C13 0.097(8) 0.093(9) 0.068(8) -0.024(7) 0.022(6) -0.004(6)
C12 0.084(7) 0.064(8) 0.062(7) -0.021(6) 0.015(5) -0.004(6)
C11 0.055(2) 0.068(2) 0.052(2) -0.0039(19) -0.0014(17) 0.023(2)
C7 0.079(3) 0.041(2) 0.072(3) -0.0062(19) -0.006(2) 0.0082(19)
C8 0.104(4) 0.072(3) 0.081(3) -0.029(3) -0.005(3) -0.008(3)
C9 0.090(3) 0.099(4) 0.055(3) -0.025(3) -0.015(2) -0.003(3)
C10 0.086(3) 0.082(3) 0.043(2) -0.004(2) -0.003(2) -0.005(2)
C2 0.071(3) 0.082(3) 0.055(2) -0.003(2) 0.021(2) 0.002(2)
C3 0.065(3) 0.090(3) 0.074(3) -0.019(2) 0.020(2) 0.006(3)
C4 0.057(2) 0.091(3) 0.080(3) 0.003(2) 0.008(2) -0.003(3)
C5 0.052(2) 0.058(2) 0.063(2) 0.0081(18) 0.0007(18) 0.009(2)
C6 0.068(2) 0.0423(19) 0.065(2) 0.0051(18) 0.007(2) -0.0019(18)
C17 0.060(2) 0.071(3) 0.050(2) -0.007(2) -0.0028(18) 0.004(2)
C18 0.073(2) 0.059(2) 0.045(2) -0.006(2) 0.0076(18) 0.0045(18)
C19 0.063(2) 0.077(3) 0.060(2) 0.004(2) 0.015(2) 0.006(2)
C20 0.062(2) 0.066(2) 0.058(2) 0.013(2) 0.0019(18) 0.014(2)
C21 0.057(2) 0.0401(17) 0.047(2) 0.0023(16) 0.0051(16) 0.0005(16)
C22 0.058(2) 0.0504(19) 0.048(2) 0.0028(17) 0.0052(16) 0.0015(16)
C23 0.068(2) 0.060(2) 0.051(2) 0.004(2) -0.0035(18) 0.006(2)
C24 0.080(3) 0.074(3) 0.063(3) 0.002(2) 0.003(2) 0.030(2)
C25 0.080(3) 0.058(2) 0.051(2) -0.005(2) 0.011(2) 0.0129(19)
C26 0.065(2) 0.0426(19) 0.050(2) -0.0038(19) 0.0058(17) 0.0039(17)
C27 0.111(4) 0.128(5) 0.091(4) 0.033(4) 0.014(3) 0.057(4)

loop_
_atom_type_symbol
_atom_type_description
_atom_type_scat_dispersion_real
_atom_type_scat_dispersion_imag
_atom_type_scat_source
C C 0.0033 0.0000 'International Tables Vol C Tables 4.2.6.8 and 6.1.1.4'
H H 0.0000 0.0000 'International Tables Vol C Tables 4.2.6.8 and 6.1.1.4'
N N 0.0061 0.0000 'International Tables Vol C Tables 4.2.6.8 and 6.1.1.4'
O O 0.0106 0.0000 'International Tables Vol C Tables 4.2.6.8 and 6.1.1.4'

loop_
_geom_angle_atom_site_label_1
_geom_angle_atom_site_label_2
_geom_angle_atom_site_label_3
_geom_angle
H7WA O7 H7WB 115.2
C15 N16 C17 119.5(3)
C15 N16 C11 125.7(3)
C17 N16 C11 114.6(3)
C10 N1 C2 109.5(3)
C10 N1 C6 111.8(3)
C2 N1 C6 110.8(3)
C10 N1 H1 107(2)
C2 N1 H1 108(2)
C6 N1 H1 109(2)
O3 N2 O2 123.7(4)
O3 N2 C18 118.5(4)
O2 N2 C18 117.8(4)
C26 N3 N4 112.5(3)
C26 N3 C21 129.5(3)
N4 N3 C21 117.7(3)
C24 N4 N3 105.8(3)
O5 N5 O6 121.6(4)
O5 N5 C25 119.6(4)
O6 N5 C25 118.8(4)
O1 C15 N16 121.6(4)
O1 C15 C14 119.9(4)
N16 C15 C14 118.5(4)
C15 C14 C13' 113.2(4)
C15 C14 C13 111.6(5)
C13' C14 C13 40.7(5)
C15 C14 H14A 108(4)
C13' C14 H14A 124(4)
C13 C14 H14A 89(4)
C15 C14 H14B 107(4)
C13' C14 H14B 98(4)
C13 C14 H14B 132(4)
H14A C14 H14B 104(5)
C14 C13' C12' 99.0(6)
C14 C13' H13" 112.0
C12' C13' H13" 112.0
C14 C13' H13' 112.0
C12' C13' H13' 112.0
H13" C13' H13' 109.7
C13' C12' C11 109.7(5)
C13' C12' H12' 109.7
C11 C12' H12' 109.7
C13' C12' H12" 109.7
C11 C12' H12" 109.7
H12' C12' H12" 108.2
C12 C13 C14 114.3(8)
C12 C13 H13A 108.7
C14 C13 H13A 108.7
C12 C13 H13B 108.7
C14 C13 H13B 108.7
H13A C13 H13B 107.6
C13 C12 C11 105.3(7)
C13 C12 H12A 110.7
C11 C12 H12A 110.7
C13 C12 H12B 110.7
C11 C12 H12B 110.7
H12A C12 H12B 108.8
N16 C11 C7 109.3(3)
N16 C11 C12 116.4(5)
C7 C11 C12 99.4(5)
N16 C11 C12' 106.8(4)
C7 C11 C12' 124.6(5)
C12 C11 C12' 25.6(4)
N16 C11 H11 110.4
C7 C11 H11 110.4
C12 C11 H11 110.4
C12' C11 H11 94.2
C8 C7 C6 109.7(4)
C8 C7 C11 114.6(4)
C6 C7 C11 112.4(3)
C8 C7 H7 106.6
C6 C7 H7 106.6
C11 C7 H7 106.6
C7 C8 C9 111.7(4)
C7 C8 H8A 109.3
C9 C8 H8A 109.3
C7 C8 H8B 109.3
C9 C8 H8B 109.3
H8A C8 H8B 107.9
C10 C9 C8 110.2(4)
C10 C9 H9A 109.6
C8 C9 H9A 109.6
C10 C9 H9B 109.6
C8 C9 H9B 109.6
H9A C9 H9B 108.1
C9 C10 N1 110.9(3)
C9 C10 H10A 109.5
N1 C10 H10A 109.5
C9 C10 H10B 109.5
N1 C10 H10B 109.5
H10A C10 H10B 108.0
C3 C2 N1 110.5(3)
C3 C2 H2A 109.6
N1 C2 H2A 109.6
C3 C2 H2B 109.6
N1 C2 H2B 109.6
H2A C2 H2B 108.1
C2 C3 C4 111.0(4)
C2 C3 H3A 109.4
C4 C3 H3A 109.4
C2 C3 H3B 109.4
C4 C3 H3B 109.4
H3A C3 H3B 108.0
C3 C4 C5 112.1(3)
C3 C4 H4A 109.2
C5 C4 H4A 109.2
C3 C4 H4B 109.2
C5 C4 H4B 109.2
H4A C4 H4B 107.9
C17 C5 C6 111.3(3)
C17 C5 C4 113.1(4)
C6 C5 C4 111.6(3)
C17 C5 H5 106.8
C6 C5 H5 106.8
C4 C5 H5 106.8
N1 C6 C5 111.4(3)
N1 C6 C7 111.5(3)
C5 C6 C7 112.0(3)
N1 C6 H6 107.2
C5 C6 H6 107.2
C7 C6 H6 107.2
N16 C17 C5 111.6(3)
N16 C17 H17A 109.3
C5 C17 H17A 109.3
N16 C17 H17B 109.3
C5 C17 H17B 109.3
H17A C17 H17B 108.0
C19 C18 C23 121.8(4)
C19 C18 N2 118.3(4)
C23 C18 N2 119.9(4)
C18 C19 C20 118.9(4)
C18 C19 H19 120.5
C20 C19 H19 120.5
C21 C20 C19 120.1(4)
C21 C20 H20 120.0
C19 C20 H20 120.0
C22 C21 C20 119.7(3)
C22 C21 N3 121.9(3)
C20 C21 N3 118.4(3)
C23 C22 C21 120.1(4)
C23 C22 H22 120.0
C21 C22 H22 120.0
C18 C23 C22 119.4(4)
C18 C23 H23 120.3
C22 C23 H23 120.3
N4 C24 C25 110.7(4)
N4 C24 C27 119.4(5)
C25 C24 C27 129.9(4)
N5 C25 C26 125.2(4)
N5 C25 C24 126.6(4)
C26 C25 C24 108.2(4)
O4 C26 N3 123.2(3)
O4 C26 C25 134.0(4)
N3 C26 C25 102.7(3)
C24 C27 H27A 109.5
C24 C27 H27B 109.5
H27A C27 H27B 109.5
C24 C27 H27C 109.5
H27A C27 H27C 109.5
H27B C27 H27C 109.5

loop_
_geom_bond_atom_site_label_1
_geom_bond_atom_site_label_2
_geom_bond_distance
O7 H7WA 0.8253
O7 H7WB 0.8199
O1 C15 1.219(6)
O2 N2 1.216(6)
O3 N2 1.208(5)
O4 C26 1.245(4)
O5 N5 1.230(5)
O6 N5 1.246(5)
N16 C15 1.344(5)
N16 C17 1.449(5)
N16 C11 1.481(5)
N1 C10 1.503(5)
N1 C2 1.505(5)
N1 C6 1.513(5)
N1 H1 0.89(4)
N2 C18 1.468(5)
N3 C26 1.387(5)
N3 N4 1.405(4)
N3 C21 1.406(4)
N4 C24 1.303(5)
N5 C25 1.392(5)
C15 C14 1.498(7)
C14 C13' 1.526(3)
C14 C13 1.535(3)
C14 H14A 0.97(4)
C14 H14B 0.97(4)
C13' C12' 1.527(3)
C13' H13" 0.9700
C13' H13' 0.9700
C12' C11 1.534(3)
C12' H12' 0.9700
C12' H12" 0.9700
C13 C12 1.526(3)
C13 H13A 0.9700
C13 H13B 0.9700
C12 C11 1.532(3)
C12 H12A 0.9700
C12 H12B 0.9700
C11 C7 1.530(6)
C11 H11 0.9800
C7 C8 1.523(6)
C7 C6 1.530(6)
C7 H7 0.9800
C8 C9 1.528(8)
C8 H8A 0.9700
C8 H8B 0.9700
C9 C10 1.501(6)
C9 H9A 0.9700
C9 H9B 0.9700
C10 H10A 0.9700
C10 H10B 0.9700
C2 C3 1.501(7)
C2 H2A 0.9700
C2 H2B 0.9700
C3 C4 1.506(7)
C3 H3A 0.9700
C3 H3B 0.9700
C4 C5 1.526(6)
C4 H4A 0.9700
C4 H4B 0.9700
C5 C17 1.519(6)
C5 C6 1.519(6)
C5 H5 0.9800
C6 H6 0.9800
C17 H17A 0.9700
C17 H17B 0.9700
C18 C19 1.366(6)
C18 C23 1.368(6)
C19 C20 1.384(6)
C19 H19 0.9300
C20 C21 1.384(5)
C20 H20 0.9300
C21 C22 1.382(5)
C22 C23 1.374(5)
C22 H22 0.9300
C23 H23 0.9300
C24 C25 1.417(6)
C24 C27 1.482(7)
C25 C26 1.411(6)
C27 H27A 0.9600
C27 H27B 0.9600
C27 H27C 0.9600

loop_
_geom_hbond_atom_site_label_D
_geom_hbond_atom_site_label_H
_geom_hbond_atom_site_label_A
_geom_hbond_site_symmetry_A
_geom_hbond_distance_DH
_geom_hbond_distance_HA
_geom_hbond_distance_DA
_geom_hbond_angle_DHA
_geom_hbond_publ_flag
07 H7WA O1 . 0.83(2) 1.95(2) 2.832(5) 171(4) yes
N1 H1 O4 . 0.89(4) 1.95(4) 2.832(5) 171(4) yes
C2 H2B O5 . 0.97 2.42 3.209(6) 139 yes
C8 H8B O7 2_646 0.97 2.47 3.088(6) 121 yes
C10 H10A O5 . 0.97 2.55 3.317(7) 136 yes
C11 H11 O4 . 0.98 2.52 3.362(5) 144 yes
C13 H13A N4 2_546 0.97 2.50 3.404(6) 156 yes
C17 H17B O4 . 0.97 2.56 3.401(5) 145 yes
C19 H19 O7 1_455 0.93 2.35 3.237(6) 158 yes
C23 H23 O7 . 0.93 2.54 3.207(5) 129 yes
